data_7228642
loop_
_publ_author_name
'Yang, Lan'
'Bao, Xiao-Ping'

_publ_section_title
;
 Synthesis of novel 1,2,4-triazole derivatives containing the
 quinazolinylpiperidinyl moiety and N-(substituted phenyl)acetamide group
 as efficient bactericides against the phytopathogenic bacterium
 Xanthomonas oryzae pv. oryzae
;
_journal_issue 54
_journal_name_full 'RSC Adv.'
_journal_page_first 34005
_journal_paper_doi 10.1039/C7RA04819J
_journal_volume 7
_journal_year 2017
_chemical_formula_sum 'C29 H25 Cl2 N7 O S'
_chemical_formula_weight 590.52
_space_group_crystal_system triclinic
_space_group_IT_number 2
_space_group_name_Hall '-P 1'
_space_group_name_H-M_alt 'P -1'
_symmetry_space_group_name_Hall '-P 1'
_symmetry_space_group_name_H-M 'P -1'
_atom_sites_solution_hydrogens geom
_audit_creation_method SHELXL-2014/7
_audit_update_record
;
2016-05-11 deposited with the CCDC.
2017-06-28 downloaded from the CCDC.
;
_cell_angle_alpha 74.316(5)
_cell_angle_beta 82.742(5)
_cell_angle_gamma 82.883(4)
_cell_formula_units_Z 2
_cell_length_a 8.7640(5)
_cell_length_b 10.6660(5)
_cell_length_c 15.4487(9)
_cell_measurement_reflns_used 4826
_cell_measurement_temperature 293(2)
_cell_measurement_theta_max 25.005
_cell_measurement_theta_min 2.951
_cell_volume 1373.09(13)
_computing_structure_refinement 'SHELXL-2014/7 (Sheldrick, 2014)'
_diffrn_ambient_temperature 293(2)
_diffrn_measured_fraction_theta_full 0.996
_diffrn_measured_fraction_theta_max 0.996
_diffrn_measurement_device_type 'Xcalibur, Eos, Gemini'
_diffrn_measurement_method '\w scans'
_diffrn_radiation_type MoK\a
_diffrn_radiation_wavelength 0.71073
_diffrn_reflns_av_R_equivalents 0.0178
_diffrn_reflns_av_unetI/netI 0.0395
_diffrn_reflns_Laue_measured_fraction_full 0.996
_diffrn_reflns_Laue_measured_fraction_max 0.996
_diffrn_reflns_limit_h_max 10
_diffrn_reflns_limit_h_min -10
_diffrn_reflns_limit_k_max 12
_diffrn_reflns_limit_k_min -11
_diffrn_reflns_limit_l_max 18
_diffrn_reflns_limit_l_min -15
_diffrn_reflns_number 8289
_diffrn_reflns_point_group_measured_fraction_full 0.996
_diffrn_reflns_point_group_measured_fraction_max 0.996
_diffrn_reflns_theta_full 25.005
_diffrn_reflns_theta_max 25.005
_diffrn_reflns_theta_min 2.951
_exptl_absorpt_coefficient_mu 0.351
_exptl_absorpt_correction_T_max 0.994
_exptl_absorpt_correction_T_min 0.992
_exptl_absorpt_correction_type multi-scan
_exptl_absorpt_process_details
;
CrysAlisPro, Oxford Diffraction Ltd.,
Version 1.171.34.40 (release 27-08-2010 CrysAlis171 .NET)
(compiled Aug 27 2010,11:50:40)
Empirical absorption correction using spherical harmonics,
 implemented in SCALE3 ABSPACK scaling algorithm.  
;
_exptl_crystal_colour colorless
_exptl_crystal_density_diffrn 1.428
_exptl_crystal_description block
_exptl_crystal_F_000 612
_exptl_crystal_size_max 0.280
_exptl_crystal_size_mid 0.250
_exptl_crystal_size_min 0.240
_refine_diff_density_max 0.324
_refine_diff_density_min -0.326
_refine_diff_density_rms 0.037
_refine_ls_extinction_method none
_refine_ls_goodness_of_fit_ref 1.035
_refine_ls_hydrogen_treatment constr
_refine_ls_matrix_type full
_refine_ls_number_parameters 361
_refine_ls_number_reflns 4826
_refine_ls_number_restraints 0
_refine_ls_restrained_S_all 1.035
_refine_ls_R_factor_all 0.0694
_refine_ls_R_factor_gt 0.0447
_refine_ls_shift/su_max 0.000
_refine_ls_shift/su_mean 0.000
_refine_ls_structure_factor_coef Fsqd
_refine_ls_weighting_details 'w=1/[\s^2^(Fo^2^)+(0.0440P)^2^+0.2233P] where P=(Fo^2^+2Fc^2^)/3'
_refine_ls_weighting_scheme calc
_refine_ls_wR_factor_gt 0.0991
_refine_ls_wR_factor_ref 0.1112
_reflns_Friedel_coverage 0.000
_reflns_number_gt 3391
_reflns_number_total 4826
_reflns_threshold_expression 'I > 2\s(I)'
_cod_data_source_file c7ra04819j2.cif
_cod_data_source_block shelxl
_cod_database_code 7228642
_shelx_shelxl_version_number 2014/7
_shelx_space_group_comment
;
The symmetry employed for this shelxl refinement is uniquely defined
by the following loop, which should always be used as a source of
symmetry information in preference to the above space-group names.
They are only intended as comments.
;
_shelx_estimated_absorpt_t_min 0.953
_shelx_estimated_absorpt_t_max 0.959

loop_
_space_group_symop_operation_xyz
'x, y, z'
'-x, -y, -z'

loop_
_atom_site_label
_atom_site_type_symbol
_atom_site_fract_x
_atom_site_fract_y
_atom_site_fract_z
_atom_site_U_iso_or_equiv
_atom_site_adp_type
_atom_site_occupancy
_atom_site_site_symmetry_order
_atom_site_calc_flag
_atom_site_refinement_flags_posn
_atom_site_refinement_flags_adp
S S 0.39809(8) 0.16323(6) 0.03002(5) 0.0648(2) Uani 1 1 d . .
Cl2 Cl 0.30962(10) 0.43368(9) 0.54664(6) 0.0922(3) Uani 1 1 d . .
Cl1 Cl 0.42015(11) 0.60146(7) 0.18698(6) 0.0959(3) Uani 1 1 d . .
N5 N 0.2313(2) 0.52545(17) -0.04562(13) 0.0479(5) Uani 1 1 d . .
N3 N -0.0245(2) 0.73382(17) -0.32724(13) 0.0444(5) Uani 1 1 d . .
N4 N 0.1927(2) 0.33830(16) -0.06946(12) 0.0420(5) Uani 1 1 d . .
N7 N 0.4953(2) 0.32213(19) 0.19174(14) 0.0550(5) Uani 1 1 d . .
H7 H 0.5007 0.3899 0.1465 0.066 Uiso 1 1 calc R U
N1 N 0.1236(2) 0.90542(19) -0.34877(14) 0.0561(5) Uani 1 1 d . .
N6 N 0.3270(2) 0.42633(19) 0.00672(14) 0.0509(5) Uani 1 1 d . .
O1 O 0.5220(3) 0.10050(19) 0.22799(14) 0.0912(7) Uani 1 1 d . .
C14 C 0.1534(3) 0.4715(2) -0.09008(15) 0.0407(5) Uani 1 1 d . .
C12 C 0.1080(3) 0.5225(2) -0.25300(15) 0.0466(6) Uani 1 1 d . .
H12A H 0.2096 0.5538 -0.2699 0.056 Uiso 1 1 calc R U
H12B H 0.1183 0.4300 -0.2503 0.056 Uiso 1 1 calc R U
C16 C 0.1237(3) 0.2402(2) -0.09552(15) 0.0444(6) Uani 1 1 d . .
C13 C 0.0469(3) 0.54160(19) -0.15959(15) 0.0411(5) Uani 1 1 d . .
H13 H -0.0530 0.5049 -0.1421 0.049 Uiso 1 1 calc R U
C11 C 0.0203(3) 0.6877(2) -0.16586(15) 0.0445(6) Uani 1 1 d . .
H11A H -0.0270 0.7010 -0.1084 0.053 Uiso 1 1 calc R U
H11B H 0.1185 0.7253 -0.1793 0.053 Uiso 1 1 calc R U
C17 C -0.0299(3) 0.2231(2) -0.06825(17) 0.0527(6) Uani 1 1 d . .
H17 H -0.0880 0.2751 -0.0341 0.063 Uiso 1 1 calc R U
C6 C 0.2214(3) 0.9041(2) -0.52410(18) 0.0579(7) Uani 1 1 d . .
C9 C 0.0019(3) 0.5948(2) -0.32426(16) 0.0481(6) Uani 1 1 d . .
H9A H 0.0475 0.5848 -0.3829 0.058 Uiso 1 1 calc R U
H9B H -0.0962 0.5570 -0.3112 0.058 Uiso 1 1 calc R U
C10 C -0.0838(3) 0.7549(2) -0.23931(16) 0.0488(6) Uani 1 1 d . .
H10A H -0.1850 0.7228 -0.2223 0.059 Uiso 1 1 calc R U
H10B H -0.0961 0.8481 -0.2441 0.059 Uiso 1 1 calc R U
C28 C 0.4546(3) 0.2479(3) 0.35696(18) 0.0620(7) Uani 1 1 d . .
H28 H 0.4825 0.1616 0.3549 0.074 Uiso 1 1 calc R U
C3 C 0.0316(3) 0.7582(2) -0.52513(18) 0.0600(7) Uani 1 1 d . .
H3 H -0.0496 0.7093 -0.4959 0.072 Uiso 1 1 calc R U
C19 C 0.1388(5) 0.0691(3) -0.16947(19) 0.0768(10) Uani 1 1 d . .
H19 H 0.1950 0.0166 -0.2038 0.092 Uiso 1 1 calc R U
C5 C 0.1070(3) 0.8231(2) -0.47721(16) 0.0476(6) Uani 1 1 d . .
C26 C 0.3701(3) 0.4011(3) 0.44289(19) 0.0597(7) Uani 1 1 d . .
N2 N 0.2832(3) 0.9855(2) -0.48567(18) 0.0686(7) Uani 1 1 d . .
C23 C 0.4575(3) 0.3465(2) 0.27723(17) 0.0489(6) Uani 1 1 d . .
C22 C 0.5240(3) 0.2055(3) 0.17236(18) 0.0539(6) Uani 1 1 d . .
C15 C 0.3022(3) 0.3175(2) -0.01072(16) 0.0463(6) Uani 1 1 d . .
C25 C 0.3753(3) 0.5022(3) 0.3658(2) 0.0630(7) Uani 1 1 d . .
H25 H 0.3504 0.5883 0.3689 0.076 Uiso 1 1 calc R U
C18 C 0.2103(3) 0.1644(2) -0.14682(17) 0.0617(7) Uani 1 1 d . .
H18 H 0.3137 0.1764 -0.1659 0.074 Uiso 1 1 calc R U
C8 C 0.0715(3) 0.8204(2) -0.38342(16) 0.0446(6) Uani 1 1 d . .
C24 C 0.4181(3) 0.4735(2) 0.28415(18) 0.0552(7) Uani 1 1 d . .
C21 C 0.5579(3) 0.2099(3) 0.07344(17) 0.0577(7) Uani 1 1 d . .
H21A H 0.6492 0.1514 0.0651 0.069 Uiso 1 1 calc R U
H21B H 0.5793 0.2978 0.0397 0.069 Uiso 1 1 calc R U
C20 C -0.0135(5) 0.0527(3) -0.1414(2) 0.0792(9) Uani 1 1 d . .
H20 H -0.0600 -0.0112 -0.1565 0.095 Uiso 1 1 calc R U
C035 C -0.0966(4) 0.1284(2) -0.0920(2) 0.0686(8) Uani 1 1 d . .
H035 H -0.2002 0.1166 -0.0736 0.082 Uiso 1 1 calc R U
C27 C 0.4114(3) 0.2756(3) 0.43883(19) 0.0676(8) Uani 1 1 d . .
H27 H 0.4103 0.2082 0.4917 0.081 Uiso 1 1 calc R U
C1 C 0.0767(4) 0.7664(3) -0.6143(2) 0.0744(8) Uani 1 1 d . .
H1 H 0.0257 0.7240 -0.6457 0.089 Uiso 1 1 calc R U
C2 C 0.1987(4) 0.8383(3) -0.6578(2) 0.0819(10) Uani 1 1 d . .
H2 H 0.2325 0.8395 -0.7175 0.098 Uiso 1 1 calc R U
C7 C 0.2246(3) 0.9842(3) -0.4041(2) 0.0687(8) Uani 1 1 d . .
H7A H 0.2569 1.0465 -0.3801 0.082 Uiso 1 1 calc R U
C4 C 0.2694(4) 0.9064(3) -0.6153(2) 0.0744(9) Uani 1 1 d . .
H4 H 0.3499 0.9551 -0.6460 0.089 Uiso 1 1 calc R U

loop_
_atom_site_aniso_label
_atom_site_aniso_U_11
_atom_site_aniso_U_22
_atom_site_aniso_U_33
_atom_site_aniso_U_23
_atom_site_aniso_U_13
_atom_site_aniso_U_12
S 0.0709(5) 0.0545(4) 0.0702(5) -0.0119(3) -0.0260(4) 0.0001(3)
Cl2 0.0914(6) 0.1302(7) 0.0705(6) -0.0512(5) 0.0061(5) -0.0262(5)
Cl1 0.1331(8) 0.0634(5) 0.0730(6) -0.0016(4) 0.0061(5) 0.0078(4)
N5 0.0529(12) 0.0472(11) 0.0466(13) -0.0133(9) -0.0057(10) -0.0130(9)
N3 0.0492(11) 0.0442(11) 0.0411(12) -0.0139(8) -0.0039(9) -0.0031(8)
N4 0.0482(11) 0.0410(11) 0.0384(11) -0.0112(8) -0.0055(9) -0.0063(8)
N7 0.0574(13) 0.0550(13) 0.0478(14) -0.0048(10) -0.0025(11) -0.0086(10)
N1 0.0664(14) 0.0471(12) 0.0545(14) -0.0087(10) -0.0107(11) -0.0095(10)
N6 0.0510(12) 0.0544(12) 0.0494(13) -0.0113(9) -0.0114(10) -0.0112(9)
O1 0.143(2) 0.0640(13) 0.0555(13) -0.0093(10) 0.0018(13) 0.0074(12)
C14 0.0458(13) 0.0402(13) 0.0356(13) -0.0102(10) 0.0037(11) -0.0091(10)
C12 0.0572(15) 0.0414(13) 0.0416(14) -0.0133(10) -0.0016(12) -0.0036(10)
C16 0.0628(16) 0.0372(12) 0.0347(13) -0.0103(9) -0.0103(12) -0.0024(11)
C13 0.0429(13) 0.0423(13) 0.0389(13) -0.0115(9) 0.0001(11) -0.0088(10)
C11 0.0508(14) 0.0452(13) 0.0392(14) -0.0161(10) 0.0017(11) -0.0050(10)
C17 0.0666(17) 0.0457(14) 0.0499(16) -0.0157(11) -0.0070(13) -0.0120(12)
C6 0.0596(17) 0.0498(15) 0.0538(18) 0.0005(12) -0.0086(14) 0.0071(12)
C9 0.0585(15) 0.0482(14) 0.0411(14) -0.0144(10) -0.0052(12) -0.0110(11)
C10 0.0465(14) 0.0503(14) 0.0506(16) -0.0180(11) -0.0015(12) -0.0008(10)
C28 0.0743(19) 0.0584(16) 0.0526(18) -0.0103(13) -0.0077(15) -0.0115(13)
C3 0.0690(18) 0.0624(16) 0.0459(17) -0.0084(12) -0.0158(14) 0.0017(13)
C19 0.133(3) 0.0476(17) 0.0575(19) -0.0296(13) -0.035(2) 0.0249(17)
C5 0.0492(14) 0.0433(13) 0.0440(15) -0.0033(10) -0.0091(12) 0.0061(10)
C26 0.0492(16) 0.080(2) 0.0581(19) -0.0274(15) -0.0036(13) -0.0161(13)
N2 0.0674(16) 0.0586(14) 0.0713(18) 0.0002(12) -0.0064(14) -0.0118(11)
C23 0.0403(13) 0.0595(16) 0.0477(16) -0.0132(12) -0.0037(11) -0.0102(11)
C22 0.0444(15) 0.0633(17) 0.0499(17) -0.0101(13) -0.0034(12) -0.0011(12)
C15 0.0469(14) 0.0517(14) 0.0400(14) -0.0096(11) -0.0042(11) -0.0088(11)
C25 0.0541(16) 0.0678(18) 0.070(2) -0.0238(15) -0.0038(15) -0.0058(13)
C18 0.0783(19) 0.0585(16) 0.0474(16) -0.0192(12) -0.0110(14) 0.0144(13)
C8 0.0440(13) 0.0412(13) 0.0451(15) -0.0066(10) -0.0103(11) 0.0051(10)
C24 0.0469(15) 0.0567(16) 0.0590(18) -0.0094(12) -0.0039(13) -0.0069(11)
C21 0.0426(14) 0.0769(17) 0.0510(17) -0.0160(13) -0.0024(12) 0.0007(12)
C20 0.121(3) 0.0517(18) 0.076(2) -0.0205(15) -0.045(2) -0.0052(18)
C035 0.088(2) 0.0539(16) 0.073(2) -0.0202(14) -0.0202(17) -0.0205(14)
C27 0.079(2) 0.077(2) 0.0475(18) -0.0099(14) -0.0070(15) -0.0231(15)
C1 0.097(2) 0.0716(19) 0.0513(19) -0.0111(14) -0.0226(17) 0.0085(17)
C2 0.110(3) 0.078(2) 0.0434(18) -0.0060(15) -0.0044(19) 0.0218(19)
C7 0.079(2) 0.0540(16) 0.074(2) -0.0102(14) -0.0162(18) -0.0142(14)
C4 0.080(2) 0.0673(19) 0.056(2) 0.0056(15) 0.0061(17) 0.0074(15)

loop_
_atom_type_symbol
_atom_type_description
_atom_type_scat_dispersion_real
_atom_type_scat_dispersion_imag
_atom_type_scat_source
C C 0.0033 0.0016 'International Tables Vol C Tables 4.2.6.8 and 6.1.1.4'
H H 0.0000 0.0000 'International Tables Vol C Tables 4.2.6.8 and 6.1.1.4'
N N 0.0061 0.0033 'International Tables Vol C Tables 4.2.6.8 and 6.1.1.4'
O O 0.0106 0.0060 'International Tables Vol C Tables 4.2.6.8 and 6.1.1.4'
S S 0.1246 0.1234 'International Tables Vol C Tables 4.2.6.8 and 6.1.1.4'
Cl Cl 0.1484 0.1585 'International Tables Vol C Tables 4.2.6.8 and 6.1.1.4'

loop_
_geom_angle_atom_site_label_1
_geom_angle_atom_site_label_2
_geom_angle_atom_site_label_3
_geom_angle
C15 S C21 99.41(12)
C14 N5 N6 107.90(18)
C8 N3 C10 118.53(19)
C8 N3 C9 120.01(18)
C10 N3 C9 111.90(17)
C15 N4 C14 104.38(18)
C15 N4 C16 126.80(18)
C14 N4 C16 128.53(19)
C22 N7 C23 127.7(2)
C22 N7 H7 116.2
C23 N7 H7 116.2
C8 N1 C7 115.9(2)
C15 N6 N5 106.07(19)
N5 C14 N4 110.1(2)
N5 C14 C13 126.20(19)
N4 C14 C13 123.5(2)
C9 C12 C13 111.86(18)
C9 C12 H12A 109.2
C13 C12 H12A 109.2
C9 C12 H12B 109.2
C13 C12 H12B 109.2
H12A C12 H12B 107.9
C17 C16 C18 120.7(2)
C17 C16 N4 119.0(2)
C18 C16 N4 120.4(2)
C14 C13 C11 112.09(19)
C14 C13 C12 111.42(17)
C11 C13 C12 108.96(17)
C14 C13 H13 108.1
C11 C13 H13 108.1
C12 C13 H13 108.1
C10 C11 C13 110.04(19)
C10 C11 H11A 109.7
C13 C11 H11A 109.7
C10 C11 H11B 109.7
C13 C11 H11B 109.7
H11A C11 H11B 108.2
C16 C17 C035 119.4(2)
C16 C17 H17 120.3
C035 C17 H17 120.3
N2 C6 C5 122.2(2)
N2 C6 C4 118.8(3)
C5 C6 C4 119.0(3)
N3 C9 C12 111.28(19)
N3 C9 H9A 109.4
C12 C9 H9A 109.4
N3 C9 H9B 109.4
C12 C9 H9B 109.4
H9A C9 H9B 108.0
N3 C10 C11 113.07(18)
N3 C10 H10A 109.0
C11 C10 H10A 109.0
N3 C10 H10B 109.0
C11 C10 H10B 109.0
H10A C10 H10B 107.8
C27 C28 C23 121.0(3)
C27 C28 H28 119.5
C23 C28 H28 119.5
C1 C3 C5 120.5(3)
C1 C3 H3 119.8
C5 C3 H3 119.8
C20 C19 C18 120.3(3)
C20 C19 H19 119.8
C18 C19 H19 119.8
C6 C5 C3 118.8(2)
C6 C5 C8 115.5(2)
C3 C5 C8 125.6(2)
C27 C26 C25 120.7(3)
C27 C26 Cl2 119.6(2)
C25 C26 Cl2 119.7(2)
C7 N2 C6 114.7(2)
C24 C23 C28 117.2(2)
C24 C23 N7 119.9(2)
C28 C23 N7 122.9(2)
O1 C22 N7 124.7(3)
O1 C22 C21 119.6(2)
N7 C22 C21 115.7(2)
N6 C15 N4 111.5(2)
N6 C15 S 126.51(19)
N4 C15 S 121.90(17)
C24 C25 C26 118.6(3)
C24 C25 H25 120.7
C26 C25 H25 120.7
C16 C18 C19 118.3(3)
C16 C18 H18 120.8
C19 C18 H18 120.8
N1 C8 N3 117.3(2)
N1 C8 C5 121.3(2)
N3 C8 C5 121.4(2)
C25 C24 C23 122.2(2)
C25 C24 Cl1 118.3(2)
C23 C24 Cl1 119.5(2)
C22 C21 S 111.60(17)
C22 C21 H21A 109.3
S C21 H21A 109.3
C22 C21 H21B 109.3
S C21 H21B 109.3
H21A C21 H21B 108.0
C035 C20 C19 120.5(3)
C035 C20 H20 119.7
C19 C20 H20 119.7
C20 C035 C17 120.7(3)
C20 C035 H035 119.6
C17 C035 H035 119.6
C26 C27 C28 120.2(3)
C26 C27 H27 119.9
C28 C27 H27 119.9
C3 C1 C2 119.8(3)
C3 C1 H1 120.1
C2 C1 H1 120.1
C4 C2 C1 121.4(3)
C4 C2 H2 119.3
C1 C2 H2 119.3
N2 C7 N1 129.5(3)
N2 C7 H7A 115.3
N1 C7 H7A 115.3
C2 C4 C6 120.1(3)
C2 C4 H4 119.9
C6 C4 H4 119.9

loop_
_geom_bond_atom_site_label_1
_geom_bond_atom_site_label_2
_geom_bond_distance
S C15 1.744(2)
S C21 1.803(3)
Cl2 C26 1.736(3)
Cl1 C24 1.735(3)
N5 C14 1.303(3)
N5 N6 1.401(3)
N3 C8 1.374(3)
N3 C10 1.458(3)
N3 C9 1.461(3)
N4 C15 1.361(3)
N4 C14 1.378(3)
N4 C16 1.438(3)
N7 C22 1.344(3)
N7 C23 1.405(3)
N7 H7 0.8600
N1 C8 1.320(3)
N1 C7 1.351(3)
N6 C15 1.309(3)
O1 C22 1.214(3)
C14 C13 1.493(3)
C12 C9 1.514(3)
C12 C13 1.532(3)
C12 H12A 0.9700
C12 H12B 0.9700
C16 C17 1.377(3)
C16 C18 1.378(3)
C13 C11 1.525(3)
C13 H13 0.9800
C11 C10 1.514(3)
C11 H11A 0.9700
C11 H11B 0.9700
C17 C035 1.378(3)
C17 H17 0.9300
C6 N2 1.370(3)
C6 C5 1.404(3)
C6 C4 1.412(4)
C9 H9A 0.9700
C9 H9B 0.9700
C10 H10A 0.9700
C10 H10B 0.9700
C28 C27 1.372(4)
C28 C23 1.387(3)
C28 H28 0.9300
C3 C1 1.366(4)
C3 C5 1.406(3)
C3 H3 0.9300
C19 C20 1.368(4)
C19 C18 1.398(4)
C19 H19 0.9300
C5 C8 1.436(3)
C26 C27 1.359(4)
C26 C25 1.374(4)
N2 C7 1.296(4)
C23 C24 1.385(3)
C22 C21 1.508(3)
C25 C24 1.374(4)
C25 H25 0.9300
C18 H18 0.9300
C21 H21A 0.9700
C21 H21B 0.9700
C20 C035 1.346(4)
C20 H20 0.9300
C035 H035 0.9300
C27 H27 0.9300
C1 C2 1.388(4)
C1 H1 0.9300
C2 C4 1.347(4)
C2 H2 0.9300
C7 H7A 0.9300
C4 H4 0.9300
